data_7126695
loop_
_publ_author_name
'Kroll, Alexander'
'Steinert, Henning'
'Scharf, Lennart T.'
'Scherpf, Thorsten'
'Mallick, Bert'
'Gessner, Viktoria H.'

_publ_section_title
;
 A diamino-substituted carbodiphosphorane as strong C-donor and weak
 N-donor: isolation of monomeric trigonal-planar
 L&#x00B7;ZnCl<sub>2</sub>.
;
_journal_issue 58
_journal_name_full 'Chemical communications (Cambridge, England)'
_journal_page_first 8051
_journal_page_last 8054
_journal_paper_doi 10.1039/d0cc02496a
_journal_volume 56
_journal_year 2020
_chemical_formula_moiety 'C35 H41 N2 P2, C7 H8, Cl'
_chemical_formula_sum 'C42 H49 Cl N2 P2'
_chemical_formula_weight 679.22
_space_group_crystal_system monoclinic
_space_group_IT_number 15
_space_group_name_Hall '-C 2yc'
_space_group_name_H-M_alt 'C 1 2/c 1'
_atom_sites_solution_hydrogens geom
_audit_creation_method SHELXL-2017/1
_audit_update_record
;
2020-03-27 deposited with the CCDC.	2020-05-12 downloaded from the CCDC.
;
_cell_angle_alpha 90
_cell_angle_beta 93.655(2)
_cell_angle_gamma 90
_cell_formula_units_Z 4
_cell_length_a 23.6941(5)
_cell_length_b 10.0307(3)
_cell_length_c 15.1078(4)
_cell_measurement_reflns_used 3961
_cell_measurement_temperature 99.95(10)
_cell_measurement_theta_max 75.5640
_cell_measurement_theta_min 3.7130
_cell_volume 3583.34(16)
_computing_cell_refinement 'CrysAlisPro 1.171.38.46 (Rigaku OD, 2015)'
_computing_data_collection 'CrysAlisPro 1.171.38.46 (Rigaku OD, 2015)'
_computing_data_reduction 'CrysAlisPro 1.171.38.46 (Rigaku OD, 2015)'
_computing_molecular_graphics 'SHELXL-2017/1 (Sheldrick, 2017)'
_computing_structure_refinement 'SHELXL-2017/1 (Sheldrick, 2017)'
_computing_structure_solution 'SHELXL-2017/1 (Sheldrick, 2017)'
_diffrn_ambient_environment N~2~
_diffrn_ambient_temperature 99.95(10)
_diffrn_detector 'CCD plate'
_diffrn_detector_area_resol_mean 10.4409
_diffrn_detector_type Atlas
_diffrn_measured_fraction_theta_full 0.999
_diffrn_measured_fraction_theta_max 0.998
_diffrn_measurement_device 'four-circle diffractometer'
_diffrn_measurement_device_type 'SuperNova, Single source at offset, Atlas'
_diffrn_measurement_method '\w scans'
_diffrn_radiation_monochromator mirror
_diffrn_radiation_probe x-ray
_diffrn_radiation_type 'Cu K\a'
_diffrn_radiation_wavelength 1.54184
_diffrn_reflns_av_R_equivalents 0.0244
_diffrn_reflns_av_unetI/netI 0.0289
_diffrn_reflns_Laue_measured_fraction_full 0.999
_diffrn_reflns_Laue_measured_fraction_max 0.998
_diffrn_reflns_limit_h_max 27
_diffrn_reflns_limit_h_min -29
_diffrn_reflns_limit_k_max 10
_diffrn_reflns_limit_k_min -12
_diffrn_reflns_limit_l_max 16
_diffrn_reflns_limit_l_min -18
_diffrn_reflns_number 7873
_diffrn_reflns_point_group_measured_fraction_full 0.999
_diffrn_reflns_point_group_measured_fraction_max 0.998
_diffrn_reflns_theta_full 67.684
_diffrn_reflns_theta_max 72.121
_diffrn_reflns_theta_min 3.739
_diffrn_source 'micro-focus sealed X-ray tube'
_diffrn_source_type 'SuperNova (Cu) X-ray Source'
_exptl_absorpt_coefficient_mu 2.026
_exptl_absorpt_correction_T_max 1.000
_exptl_absorpt_correction_T_min 0.660
_exptl_absorpt_correction_type gaussian
_exptl_absorpt_process_details
;
CrysAlisPro 1.171.38.46 (Rigaku Oxford Diffraction, 2015)
Numerical absorption correction based on gaussian integration over
			a multifaceted crystal model
Empirical absorption correction using spherical harmonics,
 implemented in SCALE3 ABSPACK scaling algorithm.
;
_exptl_crystal_colour colorless
_exptl_crystal_density_diffrn 1.259
_exptl_crystal_description block
_exptl_crystal_F_000 1448
_exptl_crystal_size_max 0.304
_exptl_crystal_size_mid 0.089
_exptl_crystal_size_min 0.047
_refine_diff_density_max 0.363
_refine_diff_density_min -0.581
_refine_diff_density_rms 0.052
_refine_ls_extinction_method none
_refine_ls_goodness_of_fit_ref 1.061
_refine_ls_hydrogen_treatment constr
_refine_ls_matrix_type full
_refine_ls_number_parameters 246
_refine_ls_number_reflns 3532
_refine_ls_number_restraints 51
_refine_ls_restrained_S_all 1.059
_refine_ls_R_factor_all 0.0384
_refine_ls_R_factor_gt 0.0344
_refine_ls_shift/su_max 0.001
_refine_ls_shift/su_mean 0.000
_refine_ls_structure_factor_coef Fsqd
_refine_ls_weighting_details 'w=1/[\s^2^(Fo^2^)+(0.0507P)^2^+2.7549P] where P=(Fo^2^+2Fc^2^)/3'
_refine_ls_weighting_scheme calc
_refine_ls_wR_factor_gt 0.0893
_refine_ls_wR_factor_ref 0.0927
_reflns_Friedel_coverage 0.000
_reflns_number_gt 3203
_reflns_number_total 3532
_reflns_threshold_expression 'I > 2\s(I)'
_cod_data_source_file d0cc02496a2.cif
_cod_data_source_block AK-001
_cod_depositor_comments 'Adding full bibliography for 7126695--7126700.cif.'
_cod_original_cell_volume 3583.36(16)
_cod_original_sg_symbol_H-M 'C 2/c'
_cod_database_code 7126695
_shelx_shelxl_version_number 2017/1
_shelx_space_group_comment
;
The symmetry employed for this shelxl refinement is uniquely defined
by the following loop, which should always be used as a source of
symmetry information in preference to the above space-group names.
They are only intended as comments.
;

loop_
_space_group_symop_operation_xyz
'x, y, z'
'-x, y, -z+1/2'
'x+1/2, y+1/2, z'
'-x+1/2, y+1/2, -z+1/2'
'-x, -y, -z'
'x, -y, z-1/2'
'-x+1/2, -y+1/2, -z'
'x+1/2, -y+1/2, z-1/2'

loop_
_atom_site_label
_atom_site_type_symbol
_atom_site_fract_x
_atom_site_fract_y
_atom_site_fract_z
_atom_site_U_iso_or_equiv
_atom_site_adp_type
_atom_site_occupancy
_atom_site_site_symmetry_order
_atom_site_calc_flag
_atom_site_refinement_flags_posn
_atom_site_refinement_flags_adp
_atom_site_refinement_flags_occupancy
_atom_site_disorder_assembly
_atom_site_disorder_group
N1 N 0.40996(5) 0.17671(11) 0.29022(7) 0.0131(2) Uani 1 1 d . . . . .
P1 P 0.43793(2) 0.08244(3) 0.21330(2) 0.01118(11) Uani 1 1 d . . . . .
Cl1 Cl 0.500000 0.59865(5) 0.250000 0.02000(13) Uani 1 2 d S T P . .
C1 C 0.500000 0.00817(19) 0.250000 0.0132(4) Uani 1 2 d S T P . .
H1 H 0.500000 -0.086540 0.250001 0.016 Uiso 1 2 calc R U P . .
C2 C 0.35664(6) 0.24924(14) 0.26761(9) 0.0161(3) Uani 1 1 d . . . . .
H2A H 0.324000 0.189794 0.275589 0.019 Uiso 1 1 calc R U . . .
H2AB H 0.355300 0.277685 0.204767 0.019 Uiso 1 1 calc R U . . .
C3 C 0.35317(6) 0.37098(15) 0.32744(10) 0.0194(3) Uani 1 1 d . . . . .
H3A H 0.317225 0.418853 0.312944 0.023 Uiso 1 1 calc R U . . .
H3AB H 0.384759 0.432472 0.317104 0.023 Uiso 1 1 calc R U . . .
C4 C 0.35623(6) 0.32850(15) 0.42479(9) 0.0194(3) Uani 1 1 d . . . . .
H4A H 0.357354 0.408576 0.463164 0.023 Uiso 1 1 calc R U . . .
H4AB H 0.322045 0.276520 0.436880 0.023 Uiso 1 1 calc R U . . .
C5 C 0.40893(6) 0.24384(15) 0.44631(9) 0.0178(3) Uani 1 1 d . . . . .
H5A H 0.443087 0.299890 0.442549 0.021 Uiso 1 1 calc R U . . .
H5AB H 0.408394 0.209776 0.507751 0.021 Uiso 1 1 calc R U . . .
C6 C 0.41174(6) 0.12688(14) 0.38241(9) 0.0153(3) Uani 1 1 d . . . . .
H6A H 0.447125 0.076209 0.395685 0.018 Uiso 1 1 calc R U . . .
H6AB H 0.379429 0.066164 0.389734 0.018 Uiso 1 1 calc R U . . .
C7 C 0.44191(5) 0.19294(14) 0.11959(9) 0.0134(3) Uani 1 1 d . . . . .
C8 C 0.44344(6) 0.13654(15) 0.03508(9) 0.0170(3) Uani 1 1 d . . . . .
H8 H 0.441953 0.042435 0.028217 0.020 Uiso 1 1 calc R U . . .
C9 C 0.44712(6) 0.21764(16) -0.03878(9) 0.0191(3) Uani 1 1 d . . . . .
H9 H 0.448995 0.178944 -0.095913 0.023 Uiso 1 1 calc R U . . .
C10 C 0.44806(6) 0.35586(16) -0.02916(10) 0.0193(3) Uani 1 1 d . . . . .
H10 H 0.449031 0.411525 -0.079912 0.023 Uiso 1 1 calc R U . . .
C11 C 0.44758(6) 0.41212(14) 0.05504(10) 0.0183(3) Uani 1 1 d . . . . .
H11 H 0.448609 0.506291 0.061632 0.022 Uiso 1 1 calc R U . . .
C12 C 0.44561(5) 0.33117(14) 0.12964(9) 0.0149(3) Uani 1 1 d . . . . .
H12 H 0.446768 0.369783 0.187150 0.018 Uiso 1 1 calc R U . . .
C13 C 0.38818(5) -0.04709(14) 0.17730(9) 0.0137(3) Uani 1 1 d . . . . .
C14 C 0.33863(6) -0.00955(15) 0.12756(9) 0.0172(3) Uani 1 1 d . . . . .
H14 H 0.333465 0.080441 0.109197 0.021 Uiso 1 1 calc R U . . .
C15 C 0.29714(6) -0.10378(16) 0.10515(10) 0.0200(3) Uani 1 1 d . . . . .
H15 H 0.263691 -0.078043 0.071449 0.024 Uiso 1 1 calc R U . . .
C16 C 0.30447(6) -0.23551(15) 0.13190(10) 0.0205(3) Uani 1 1 d . . . . .
H16 H 0.275851 -0.299513 0.117117 0.025 Uiso 1 1 calc R U . . .
C17 C 0.35348(6) -0.27347(15) 0.18010(10) 0.0205(3) Uani 1 1 d . . . . .
H17 H 0.358687 -0.363934 0.197370 0.025 Uiso 1 1 calc R U . . .
C18 C 0.39521(6) -0.17980(14) 0.20344(9) 0.0171(3) Uani 1 1 d . . . . .
H18 H 0.428518 -0.206307 0.237209 0.021 Uiso 1 1 calc R U . . .
C1_1 C 0.25537(14) 0.7858(3) 0.4626(2) 0.0276(7) Uani 0.5 1 d D . P A -1
C2_1 C 0.2080(7) 0.8084(19) 0.5105(13) 0.038(3) Uani 0.5 1 d D . P A -1
H2_1 H 0.181242 0.873755 0.490116 0.045 Uiso 0.5 1 calc R U P A -1
C3_1 C 0.19912(16) 0.7385(5) 0.5864(3) 0.0432(10) Uani 0.5 1 d D . P A -1
H3_1 H 0.166537 0.757137 0.617755 0.052 Uiso 0.5 1 calc R U P A -1
C4_1 C 0.2368(6) 0.6410(18) 0.6183(15) 0.046(3) Uani 0.5 1 d D . P A -1
H4_1 H 0.230675 0.593205 0.671098 0.056 Uiso 0.5 1 calc R U P A -1
C5_1 C 0.28419(16) 0.6157(4) 0.5697(3) 0.0364(8) Uani 0.5 1 d D . P A -1
H5_1 H 0.310422 0.548667 0.589250 0.044 Uiso 0.5 1 calc R U P A -1
C6_1 C 0.2931(6) 0.6868(15) 0.4942(13) 0.029(3) Uani 0.5 1 d D . P A -1
H6_1 H 0.325588 0.668356 0.462698 0.035 Uiso 0.5 1 calc R U P A -1
C7_1 C 0.2662(6) 0.8647(17) 0.3831(14) 0.052(4) Uani 0.5 1 d D . P A -1
H7A_1 H 0.270821 0.804559 0.332993 0.077 Uiso 0.5 1 calc R U P A -1
H7AB_1 H 0.300710 0.917341 0.394505 0.077 Uiso 0.5 1 calc R U P A -1
H7AC_1 H 0.234170 0.924557 0.369107 0.077 Uiso 0.5 1 calc R U P A -1

loop_
_atom_site_aniso_label
_atom_site_aniso_U_11
_atom_site_aniso_U_22
_atom_site_aniso_U_33
_atom_site_aniso_U_23
_atom_site_aniso_U_13
_atom_site_aniso_U_12
N1 0.0110(5) 0.0148(6) 0.0135(5) 0.0007(4) 0.0007(4) 0.0017(4)
P1 0.01011(18) 0.01099(18) 0.01230(17) 0.00057(11) -0.00044(12) -0.00039(11)
Cl1 0.0236(2) 0.0147(2) 0.0213(2) 0.000 -0.00159(18) 0.000
C1 0.0115(8) 0.0128(9) 0.0153(8) 0.000 -0.0003(7) 0.000
C2 0.0118(6) 0.0192(7) 0.0171(6) 0.0021(5) -0.0001(5) 0.0022(5)
C3 0.0169(7) 0.0188(7) 0.0226(7) 0.0004(6) 0.0013(5) 0.0058(5)
C4 0.0172(7) 0.0215(7) 0.0196(7) -0.0030(6) 0.0017(5) 0.0045(6)
C5 0.0160(7) 0.0222(7) 0.0153(6) -0.0018(5) 0.0009(5) 0.0024(5)
C6 0.0144(6) 0.0172(7) 0.0143(6) 0.0027(5) 0.0014(5) 0.0015(5)
C7 0.0111(6) 0.0146(6) 0.0143(6) 0.0021(5) -0.0010(5) -0.0017(5)
C8 0.0173(6) 0.0162(7) 0.0171(6) -0.0006(5) -0.0012(5) -0.0017(5)
C9 0.0179(7) 0.0247(8) 0.0146(6) 0.0013(6) -0.0002(5) -0.0028(6)
C10 0.0142(6) 0.0236(7) 0.0198(7) 0.0081(6) -0.0010(5) -0.0028(5)
C11 0.0143(6) 0.0156(7) 0.0246(7) 0.0040(6) -0.0012(5) -0.0013(5)
C12 0.0108(6) 0.0159(7) 0.0180(6) -0.0005(5) 0.0010(5) -0.0013(5)
C13 0.0121(6) 0.0144(6) 0.0145(6) -0.0005(5) 0.0009(5) -0.0016(5)
C14 0.0151(6) 0.0156(7) 0.0207(7) 0.0023(5) -0.0009(5) -0.0006(5)
C15 0.0131(6) 0.0239(7) 0.0227(7) 0.0002(6) -0.0022(5) -0.0018(6)
C16 0.0171(7) 0.0203(7) 0.0240(7) -0.0019(6) 0.0010(5) -0.0075(5)
C17 0.0227(7) 0.0144(7) 0.0244(7) 0.0018(6) 0.0010(6) -0.0036(6)
C18 0.0163(6) 0.0175(7) 0.0172(6) 0.0010(5) -0.0009(5) -0.0002(5)
C1_1 0.0212(15) 0.0246(16) 0.0360(17) -0.0089(13) -0.0051(13) -0.0033(12)
C2_1 0.020(5) 0.049(8) 0.044(5) -0.019(4) -0.002(4) 0.003(4)
C3_1 0.0226(16) 0.072(3) 0.0353(18) -0.0201(18) 0.0020(14) -0.0034(17)
C4_1 0.032(4) 0.061(6) 0.044(6) -0.010(4) -0.011(3) -0.015(3)
C5_1 0.0327(18) 0.0270(17) 0.048(2) -0.0086(15) -0.0126(15) -0.0018(14)
C6_1 0.019(5) 0.022(5) 0.045(5) -0.015(4) -0.008(3) 0.004(3)
C7_1 0.057(7) 0.053(6) 0.043(6) 0.011(5) -0.007(5) -0.022(4)

loop_
_atom_type_symbol
_atom_type_description
_atom_type_scat_dispersion_real
_atom_type_scat_dispersion_imag
_atom_type_scat_source
C C 0.0181 0.0091 'International Tables Vol C Tables 4.2.6.8 and 6.1.1.4'
H H 0.0000 0.0000 'International Tables Vol C Tables 4.2.6.8 and 6.1.1.4'
N N 0.0311 0.0180 'International Tables Vol C Tables 4.2.6.8 and 6.1.1.4'
P P 0.2955 0.4335 'International Tables Vol C Tables 4.2.6.8 and 6.1.1.4'
Cl Cl 0.3639 0.7018 'International Tables Vol C Tables 4.2.6.8 and 6.1.1.4'

loop_
_geom_angle_atom_site_label_1
_geom_angle_atom_site_label_2
_geom_angle_atom_site_label_3
_geom_angle
_geom_angle_site_symmetry_1
_geom_angle_site_symmetry_3
_geom_angle_publ_flag
C6 N1 C2 110.90(10) . . ?
C6 N1 P1 118.43(9) . . ?
C2 N1 P1 119.31(9) . . ?
N1 P1 C1 113.14(5) . . ?
N1 P1 C7 103.96(6) . . ?
C1 P1 C7 115.80(5) . . ?
N1 P1 C13 109.59(6) . . ?
C1 P1 C13 108.32(7) . . ?
C7 P1 C13 105.67(6) . . ?
P1 C1 P1 128.31(12) 2_655 . ?
N1 C2 C3 109.56(11) . . ?
C2 C3 C4 110.25(12) . . ?
C5 C4 C3 110.35(11) . . ?
C6 C5 C4 111.18(11) . . ?
N1 C6 C5 109.70(11) . . ?
C12 C7 C8 119.70(13) . . ?
C12 C7 P1 122.02(11) . . ?
C8 C7 P1 118.24(10) . . ?
C9 C8 C7 120.21(13) . . ?
C8 C9 C10 120.03(14) . . ?
C11 C10 C9 119.83(13) . . ?
C12 C11 C10 120.39(13) . . ?
C11 C12 C7 119.73(13) . . ?
C18 C13 C14 119.20(13) . . ?
C18 C13 P1 122.33(10) . . ?
C14 C13 P1 118.26(11) . . ?
C15 C14 C13 120.15(13) . . ?
C16 C15 C14 120.16(13) . . ?
C17 C16 C15 119.98(13) . . ?
C16 C17 C18 120.38(14) . . ?
C17 C18 C13 120.12(13) . . ?
C2_1 C1_1 C6_1 117.1(13) . . ?
C2_1 C1_1 C7_1 121.6(9) . . ?
C6_1 C1_1 C7_1 121.3(8) . . ?
C3_1 C2_1 C1_1 121.6(11) . . ?
C2_1 C3_1 C4_1 121.3(10) . . ?
C3_1 C4_1 C5_1 117.6(16) . . ?
C6_1 C5_1 C4_1 120.7(10) . . ?
C5_1 C6_1 C1_1 121.7(9) . . ?

loop_
_geom_bond_atom_site_label_1
_geom_bond_atom_site_label_2
_geom_bond_distance
_geom_bond_site_symmetry_2
_geom_bond_publ_flag
N1 C6 1.4777(16) . ?
N1 C2 1.4787(17) . ?
N1 P1 1.6680(11) . ?
P1 C1 1.7091(9) . ?
P1 C7 1.8052(14) . ?
P1 C13 1.8144(14) . ?
C2 C3 1.525(2) . ?
C3 C4 1.528(2) . ?
C4 C5 1.5279(19) . ?
C5 C6 1.5234(19) . ?
C7 C12 1.3970(19) . ?
C7 C8 1.3992(19) . ?
C8 C9 1.388(2) . ?
C9 C10 1.394(2) . ?
C10 C11 1.392(2) . ?
C11 C12 1.392(2) . ?
C13 C18 1.395(2) . ?
C13 C14 1.4043(19) . ?
C14 C15 1.390(2) . ?
C15 C16 1.390(2) . ?
C16 C17 1.384(2) . ?
C17 C18 1.393(2) . ?
C1_1 C2_1 1.392(13) . ?
C1_1 C6_1 1.399(12) . ?
C1_1 C7_1 1.473(19) . ?
C2_1 C3_1 1.372(19) . ?
C3_1 C4_1 1.389(15) . ?
C4_1 C5_1 1.404(14) . ?
C5_1 C6_1 1.372(18) . ?
